data_7707910
loop_
_publ_author_name
'Weller, Ruth'
'Ruppach, Lutz'
'Shlyaykher, Alena'
'Tambornino, Frank'
'Werncke, C. Gunnar'

_publ_section_title
;
 Homoleptic quasilinear metal(i/ii) silylamides of Cr-Co with phenyl and
 allyl functions - impact of the oxidation state on secondary ligand
 interactions.
;
_journal_issue 31
_journal_name_full 'Dalton transactions (Cambridge, England : 2003)'
_journal_page_first 10947
_journal_page_last 10963
_journal_paper_doi 10.1039/d1dt01543e
_journal_volume 50
_journal_year 2021
_chemical_formula_moiety 'C50 H60 Cr0.826 Li0.349 N2 Si2'
_chemical_formula_sum 'C50 H60 Cr0.82 Li0.35 N2 Si2'
_chemical_formula_weight 790.51
_space_group_crystal_system triclinic
_space_group_IT_number 2
_space_group_name_Hall '-P 1'
_space_group_name_H-M_alt 'P -1'
_atom_sites_solution_hydrogens geom
_atom_sites_solution_primary dual
_audit_creation_date 2021-06-29
_audit_creation_method
;
Olex2 1.3
(compiled 2020.11.12 svn.r5f609507 for OlexSys, GUI svn.r6272)
;
_audit_update_record
;
2021-07-02 deposited with the CCDC.	2021-07-07 downloaded from the CCDC.
;
_cell_angle_alpha 84.911(8)
_cell_angle_beta 88.653(8)
_cell_angle_gamma 68.582(7)
_cell_formula_units_Z 2
_cell_length_a 11.8650(11)
_cell_length_b 12.9730(13)
_cell_length_c 16.4026(16)
_cell_measurement_reflns_used 9847
_cell_measurement_temperature 100
_cell_measurement_theta_max 26.771
_cell_measurement_theta_min 2.493
_cell_volume 2341.0(4)
_computing_molecular_graphics 'Olex2 1.3 (Dolomanov et al., 2009)'
_computing_publication_material 'Olex2 1.3 (Dolomanov et al., 2009)'
_computing_structure_refinement 'XL  (Sheldrick, 2008)'
_computing_structure_solution 'SHELXT  (Sheldrick, 2015)'
_diffrn_ambient_temperature 100.0
_diffrn_detector 'imaging plate area detector'
_diffrn_detector_area_resol_mean 6.67
_diffrn_detector_type 'STOE Imaging Plate'
_diffrn_measured_fraction_theta_full 0.996
_diffrn_measured_fraction_theta_max 0.986
_diffrn_measurement_device '2-circle diffractometer'
_diffrn_measurement_device_type 'STOE IPDS 2T'
_diffrn_measurement_method '\w scans'
_diffrn_radiation_collimation '0.5 mm, multiple pinhole'
_diffrn_radiation_monochromator 'planar graphite'
_diffrn_radiation_probe x-ray
_diffrn_radiation_type 'Mo K\a'
_diffrn_radiation_wavelength 0.71073
_diffrn_radiation_xray_symbol K-L~2,3~
_diffrn_reflns_av_R_equivalents 0.0399
_diffrn_reflns_av_unetI/netI 0.0426
_diffrn_reflns_Laue_measured_fraction_full 0.996
_diffrn_reflns_Laue_measured_fraction_max 0.986
_diffrn_reflns_limit_h_max 14
_diffrn_reflns_limit_h_min -14
_diffrn_reflns_limit_k_max 16
_diffrn_reflns_limit_k_min -14
_diffrn_reflns_limit_l_max 20
_diffrn_reflns_limit_l_min -20
_diffrn_reflns_number 20595
_diffrn_reflns_point_group_measured_fraction_full 0.996
_diffrn_reflns_point_group_measured_fraction_max 0.986
_diffrn_reflns_theta_full 25.242
_diffrn_reflns_theta_max 26.771
_diffrn_reflns_theta_min 2.493
_diffrn_source 'sealed X-ray tube, 12 x 0.4 mm LF focus'
_diffrn_source_target Mo
_diffrn_source_type 'STOE C-Tech Mo LFF X-Ray Tube'
_exptl_absorpt_coefficient_mu 0.291
_exptl_absorpt_correction_T_max 0.9762
_exptl_absorpt_correction_T_min 0.9379
_exptl_absorpt_correction_type numerical
_exptl_absorpt_process_details
;
X-Area X-Red32 1.63.4.0 (STOE, 2017) Statistics over combined scale factors for x file reflections:
       min. = 0.948 (run 2)   max. = 1.047 (run 2)    spread = 0.1
;
_exptl_crystal_colour 'clear dark yellow'
_exptl_crystal_colour_lustre clear
_exptl_crystal_colour_modifier dark
_exptl_crystal_colour_primary yellow
_exptl_crystal_density_diffrn 1.121
_exptl_crystal_description block
_exptl_crystal_F_000 846
_exptl_crystal_size_max 0.233
_exptl_crystal_size_mid 0.203
_exptl_crystal_size_min 0.121
_exptl_crystal_size_rad 0.939
_refine_diff_density_max 0.366
_refine_diff_density_min -0.303
_refine_diff_density_rms 0.037
_refine_ls_extinction_coef 0.0024(6)
_refine_ls_extinction_expression Fc^*^=kFc[1+0.001xFc^2^\l^3^/sin(2\q)]^-1/4^
_refine_ls_extinction_method 'SHELXL-2016/6 (Sheldrick 2016)'
_refine_ls_goodness_of_fit_ref 1.068
_refine_ls_hydrogen_treatment constr
_refine_ls_matrix_type full
_refine_ls_number_parameters 612
_refine_ls_number_reflns 9847
_refine_ls_number_restraints 53
_refine_ls_restrained_S_all 1.071
_refine_ls_R_factor_all 0.0506
_refine_ls_R_factor_gt 0.0337
_refine_ls_shift/su_max 0.002
_refine_ls_shift/su_mean 0.000
_refine_ls_structure_factor_coef Fsqd
_refine_ls_weighting_details 'w=1/[\s^2^(Fo^2^)+(0.0455P)^2^+0.0851P] where P=(Fo^2^+2Fc^2^)/3'
_refine_ls_weighting_scheme calc
_refine_ls_wR_factor_gt 0.0822
_refine_ls_wR_factor_ref 0.0863
_reflns_Friedel_coverage 0.000
_reflns_number_gt 7469
_reflns_number_total 9847
_reflns_threshold_expression 'I > 2\s(I)'
_cod_data_source_file d1dt01543e2.cif
_cod_data_source_block crl2
_cod_depositor_comments 'Adding full bibliography for 7707896--7707917.cif.'
_cod_database_code 7707910
_shelx_shelxl_version_number 2016/6
_shelx_space_group_comment
;
The symmetry employed for this shelxl refinement is uniquely defined
by the following loop, which should always be used as a source of
symmetry information in preference to the above space-group names.
They are only intended as comments.
;
_shelx_estimated_absorpt_t_max 0.966
_shelx_estimated_absorpt_t_min 0.935
_olex2_refinement_description
;
1. Fixed Uiso
 At 1.2 times of:
  All C(H) groups
 At 1.5 times of:
  All C(H,H,H) groups
2. Restrained distances
 Si1-N1 \\sim Si1A-N1
 with sigma of 0.02
 Si1-C00G \\sim Si1A-C0AA
 with sigma of 0.02
 Si1-C1 \\sim Si1A-C1A
 with sigma of 0.02
 Si1-C01D \\sim Si1A-C6AA
 with sigma of 0.02
 C00G-C00K \\sim C0AA-C1AA
 with sigma of 0.02
 C00G-C00Y \\sim C0AA-C4AA
 with sigma of 0.02
 C00K-C00U \\sim C1AA-C3AA
 with sigma of 0.02
 C00T-C1 \\sim C2AA-C1A
 with sigma of 0.02
 C00T-C01E \\sim C2AA-C7AA
 with sigma of 0.02
 C00U-C013 \\sim C3AA-C0
 with sigma of 0.02
 C00Y-C014 \\sim C4AA-C3
 with sigma of 0.02
 C1-C01A \\sim C1A-C5AA
 with sigma of 0.02
 C013-C014 \\sim C0-C3
 with sigma of 0.02
 C01A-C01H \\sim C5AA-C9AA
 with sigma of 0.02
 C01E-C01F \\sim C7AA-C8AA
 with sigma of 0.02
 C01F-C01H \\sim C8AA-C9AA
 with sigma of 0.02
 Si1-C00K \\sim Si1A-C1AA
 with sigma of 0.04
 Si1-C00T \\sim Si1A-C2AA
 with sigma of 0.04
 Si1-C00Y \\sim Si1A-C4AA
 with sigma of 0.04
 Si1-C01A \\sim Si1A-C5AA
 with sigma of 0.04
 N1-C00G \\sim N1-C0AA
 with sigma of 0.04
 N1-C1 \\sim N1-C1A
 with sigma of 0.04
 N1-C01D \\sim N1-C6AA
 with sigma of 0.04
 C00G-C00U \\sim C0AA-C3AA
 with sigma of 0.04
 C00G-C1 \\sim C0AA-C1A
 with sigma of 0.04
 C00G-C014 \\sim C0AA-C3
 with sigma of 0.04
 C00G-C01D \\sim C0AA-C6AA
 with sigma of 0.04
 C00K-C00Y \\sim C1AA-C4AA
 with sigma of 0.04
 C00K-C013 \\sim C1AA-C0
 with sigma of 0.04
 C00T-C01A \\sim C2AA-C5AA
 with sigma of 0.04
 C00T-C01F \\sim C2AA-C8AA
 with sigma of 0.04
 C00U-C014 \\sim C3AA-C3
 with sigma of 0.04
 C00Y-C013 \\sim C4AA-C0
 with sigma of 0.04
 C1-C01D \\sim C1A-C6AA
 with sigma of 0.04
 C1-C01E \\sim C1A-C7AA
 with sigma of 0.04
 C1-C01H \\sim C1A-C9AA
 with sigma of 0.04
 C01A-C01F \\sim C5AA-C8AA
 with sigma of 0.04
 C01E-C01H \\sim C7AA-C9AA
 with sigma of 0.04
 C2-C00N \\sim C9-C8
 with sigma of 0.02
 C2-C00P \\sim C9-C7
 with sigma of 0.02
 C00D-C00R \\sim C5-C6
 with sigma of 0.02
 C00D-C010 \\sim C5-C4
 with sigma of 0.02
 C00D-C00N \\sim C5-C8
 with sigma of 0.04
 C00N-C00P \\sim C8-C7
 with sigma of 0.04
 C00R-C010 \\sim C6-C4
 with sigma of 0.04
 C00P-C00R \\sim C7-C6
 with sigma of 0.02
 C00D-C00P \\sim C5-C7
 with sigma of 0.04
 C00N-C010 \\sim C8-C4
 with sigma of 0.02
 Si2-C00N \\sim Si2-C8
 with sigma of 0.04
 Si2-C00P \\sim Si2-C7
 with sigma of 0.04
 C2-C00R \\sim C9-C6
 with sigma of 0.04
 C2-C010 \\sim C9-C4
 with sigma of 0.04
 Si2-C2 \\sim Si2-C9
 with sigma of 0.02
3. Uiso/Uaniso restraints and constraints
: with sigma of 0.1 and sigma for terminal atoms of 0.2
Uanis(C0AA) = Uanis(C4AA) = Uanis(C3) = Uanis(C0) = Uanis(C3AA) = Uanis(C1AA)
Uanis(C2AA) = Uanis(C1A) = Uanis(C5AA) = Uanis(C9AA) = Uanis(C8AA) = Uanis(C7AA)
Uanis(C8) = Uanis(C9) = Uanis(C7) = Uanis(C6) = Uanis(C5) = Uanis(C4)
4. Others
 Sof(Si1A)=Sof(C0AA)=Sof(C1AA)=Sof(H1AA)=Sof(C2AA)=Sof(H2AA)=Sof(C3AA)=
 Sof(H3AA)=Sof(C4AA)=Sof(H4AA)=Sof(C1A)=Sof(C0)=Sof(H0)=Sof(C3)=Sof(H3)=
 Sof(C5AA)=Sof(H5AA)=Sof(C6AA)=Sof(H6AA)=Sof(H6AB)=Sof(H6AC)=Sof(C7AA)=
 Sof(H7AA)=Sof(C8AA)=Sof(H8AA)=Sof(C9AA)=Sof(H9AA)=Sof(Li1)=Sof(Li2)=Sof(C8)=
 Sof(H8)=Sof(C4)=Sof(H4)=Sof(C5)=Sof(H5)=Sof(C6)=Sof(H6)=Sof(C7)=Sof(H7)=
 Sof(C9)=1-FVAR(1)
 Sof(Cr1)=Sof(Si1)=Sof(C2)=Sof(C00D)=Sof(H00D)=Sof(C00G)=Sof(C00K)=Sof(H00K)=
 Sof(C00N)=Sof(H00N)=Sof(C00P)=Sof(H00P)=Sof(C00R)=Sof(H00R)=Sof(C00T)=
 Sof(H00T)=Sof(C00U)=Sof(H00U)=Sof(C00Y)=Sof(H00Y)=Sof(C010)=Sof(H010)=Sof(C1)=
 Sof(C013)=Sof(H013)=Sof(C014)=Sof(H014)=Sof(C01A)=Sof(H01J)=Sof(C01D)=
 Sof(H01Q)=Sof(H01R)=Sof(H01S)=Sof(C01E)=Sof(H01T)=Sof(C01F)=Sof(H01U)=
 Sof(C01H)=Sof(H01Y)=FVAR(1)
5.a Ternary CH refined with riding coordinates:
 C00B(H00B), C00L(H00L), C00Q(H00Q), C019(H019)
5.b Aromatic/amide H refined with riding coordinates:
 C009(H009), C00D(H00D), C00E(H00E), C00F(H00F), C00J(H00J), C00K(H00K),
 C00M(H00M), C00N(H00N), C00P(H00P), C00R(H00R), C00S(H00S), C00T(H00T),
 C00U(H00U), C00W(H00W), C00X(H00X), C00Y(H00Y), C00Z(H00Z), C010(H010),
 C012(H012), C013(H013), C014(H014), C015(H015), C01A(H01J), C01E(H01T),
 C01F(H01U), C01H(H01Y), C1AA(H1AA), C2AA(H2AA), C3AA(H3AA), C4AA(H4AA), C0(H0),
  C3(H3), C5AA(H5AA), C7AA(H7AA), C8AA(H8AA), C9AA(H9AA), C8(H8), C4(H4),
 C5(H5), C6(H6), C7(H7)
5.c Idealised Me refined as rotating group:
 C00I(H00A,H00C,H00G), C016(H01A,H01B,H01C), C017(H01D,H01E,H01F), C018(H01G,
 H01H,H01I), C01B(H01K,H01L,H01M), C01C(H01N,H01O,H01P), C01D(H01Q,H01R,H01S),
 C01G(H01V,H01W,H01X), C01I(H01Z,H,HA), C01J(H01,HB,HC), C6AA(H6AA,H6AB,H6AC)
;
_smtbx_masks_void_probe_radius 1.2
_smtbx_masks_void_truncation_radius 1.2
_olex2_submission_special_instructions 'No special instructions were received'

loop_
_space_group_symop_operation_xyz
'x, y, z'
'-x, -y, -z'

loop_
_atom_site_label
_atom_site_type_symbol
_atom_site_fract_x
_atom_site_fract_y
_atom_site_fract_z
_atom_site_U_iso_or_equiv
_atom_site_adp_type
_atom_site_occupancy
_atom_site_site_symmetry_order
_atom_site_calc_flag
_atom_site_refinement_flags_posn
_atom_site_refinement_flags_adp
_atom_site_refinement_flags_occupancy
_atom_site_disorder_assembly
_atom_site_disorder_group
Cr1 Cr 0.73371(2) 0.64665(2) 0.73337(2) 0.02049(11) Uani 0.8256(13) 1 d . . P A 1
Si2 Si 0.53856(3) 0.84653(3) 0.63412(2) 0.02397(10) Uani 1 1 d D . . . .
Si1 Si 0.94126(12) 0.45457(9) 0.70846(9) 0.0233(2) Uani 0.8256(13) 1 d D . P A 1
N2 N 0.57839(10) 0.76663(9) 0.72663(7) 0.0235(2) Uani 1 1 d . . . . .
N1 N 0.80273(10) 0.48511(10) 0.75356(7) 0.0288(3) Uani 1 1 d D . . . .
C006 C 0.36926(12) 0.91209(11) 0.61831(8) 0.0244(3) Uani 1 1 d . . . . .
C2 C 0.6077(11) 0.7517(5) 0.5513(5) 0.0252(8) Uani 0.8256(13) 1 d D . P A 1
C008 C 0.74836(12) 0.41796(12) 0.79938(9) 0.0270(3) Uani 1 1 d . . . . .
C009 C 0.29943(13) 0.99488(12) 0.66741(9) 0.0281(3) Uani 1 1 d . . . . .
H009 H 0.337784 1.015207 0.710107 0.034 Uiso 1 1 calc R U . . .
C00A C 0.40088(12) 0.77610(11) 0.81091(8) 0.0270(3) Uani 1 1 d . . . . .
C00B C 0.37166(13) 0.69795(12) 0.75863(9) 0.0314(3) Uani 1 1 d . . . . .
H00B H 0.416063 0.696419 0.705908 0.038 Uiso 1 1 calc R U . . .
C10 C 0.50360(12) 0.80542(11) 0.79580(8) 0.0245(3) Uani 1 1 d . . . . .
C00D C 0.7112(7) 0.6085(4) 0.4282(3) 0.0354(10) Uani 0.8256(13) 1 d D . P A 1
H00D H 0.747486 0.559652 0.387139 0.042 Uiso 0.8256(13) 1 calc R U P A 1
C00E C 0.32748(14) 0.81709(13) 0.87717(9) 0.0349(4) Uani 1 1 d . . . . .
H00E H 0.258156 0.797851 0.887284 0.042 Uiso 1 1 calc R U . . .
C00F C 0.17557(13) 1.04789(12) 0.65518(9) 0.0312(3) Uani 1 1 d . . . . .
H00F H 0.130082 1.103774 0.689320 0.037 Uiso 1 1 calc R U . . .
C00G C 1.0771(3) 0.3721(3) 0.7744(3) 0.0256(6) Uani 0.8256(13) 1 d D . P A 1
C00H C 0.69641(13) 0.35237(12) 0.76037(9) 0.0300(3) Uani 1 1 d . . . . .
C00I C 0.59209(13) 0.96554(12) 0.62348(9) 0.0322(3) Uani 1 1 d . . . . .
H00A H 0.551081 1.018343 0.663590 0.048 Uiso 1 1 calc R U . . .
H00C H 0.573586 1.002814 0.568121 0.048 Uiso 1 1 calc R U . . .
H00G H 0.679736 0.937976 0.633128 0.048 Uiso 1 1 calc R U . . .
C00J C 0.30901(13) 0.88512(13) 0.55632(9) 0.0314(3) Uani 1 1 d . . . . .
H00J H 0.353570 0.829158 0.521961 0.038 Uiso 1 1 calc R U . . .
C00K C 1.1741(4) 0.4069(4) 0.7821(5) 0.0279(7) Uani 0.8256(13) 1 d D . P A 1
H00K H 1.168040 0.478188 0.758239 0.033 Uiso 0.8256(13) 1 calc R U P A 1
C00L C 0.64319(14) 0.90278(12) 0.83961(10) 0.0331(3) Uani 1 1 d . . . . .
H00L H 0.682436 0.876134 0.786915 0.040 Uiso 1 1 calc R U . . .
C00M C 0.11854(13) 1.01944(13) 0.59345(9) 0.0342(4) Uani 1 1 d . . . . .
H00M H 0.033678 1.055417 0.585066 0.041 Uiso 1 1 calc R U . . .
C00N C 0.6170(4) 0.6404(3) 0.5595(2) 0.0276(7) Uani 0.8256(13) 1 d D . P A 1
H00N H 0.587799 0.612691 0.607736 0.033 Uiso 0.8256(13) 1 calc R U P A 1
C00O C 0.53137(13) 0.87275(12) 0.84940(9) 0.0292(3) Uani 1 1 d . . . . .
C00P C 0.6531(4) 0.7884(4) 0.4790(3) 0.0302(8) Uani 0.8256(13) 1 d D . P A 1
H00P H 0.650478 0.862708 0.472215 0.036 Uiso 0.8256(13) 1 calc R U P A 1
C00Q C 0.70690(14) 0.34160(13) 0.66919(10) 0.0371(4) Uani 1 1 d . . . . .
H00Q H 0.741760 0.396427 0.644232 0.045 Uiso 1 1 calc R U . . .
C00R C 0.7016(4) 0.7188(5) 0.4173(3) 0.0345(9) Uani 0.8256(13) 1 d D . P A 1
H00R H 0.728099 0.746417 0.367912 0.041 Uiso 0.8256(13) 1 calc R U P A 1
C00S C 0.18511(13) 0.93862(14) 0.54395(10) 0.0375(4) Uani 1 1 d . . . . .
H00S H 0.145998 0.919383 0.501110 0.045 Uiso 1 1 calc R U . . .
C00T C 0.9387(4) 0.6645(3) 0.7533(2) 0.0345(6) Uani 0.8256(13) 1 d D . P A 1
H00T H 0.942199 0.632405 0.807990 0.041 Uiso 0.8256(13) 1 calc R U P A 1
C00U C 1.2796(4) 0.3396(3) 0.8240(3) 0.0307(8) Uani 0.8256(13) 1 d D . P A 1
H00U H 1.344193 0.365414 0.829474 0.037 Uiso 0.8256(13) 1 calc R U P A 1
C00V C 0.73830(14) 0.42051(13) 0.88531(9) 0.0342(3) Uani 1 1 d . . . . .
C00W C 0.45352(15) 0.91111(13) 0.91426(9) 0.0379(4) Uani 1 1 d . . . . .
H00W H 0.471046 0.957218 0.949953 0.045 Uiso 1 1 calc R U . . .
C00X C 0.35251(15) 0.88459(14) 0.92833(10) 0.0407(4) Uani 1 1 d . . . . .
H00X H 0.300660 0.912424 0.972727 0.049 Uiso 1 1 calc R U . . .
C00Y C 1.0895(3) 0.2659(3) 0.8088(3) 0.0341(8) Uani 0.8256(13) 1 d D . P A 1
H00Y H 1.025296 0.239533 0.803612 0.041 Uiso 0.8256(13) 1 calc R U P A 1
C00Z C 0.62316(15) 0.30011(13) 0.89025(11) 0.0406(4) Uani 1 1 d . . . . .
H00Z H 0.579406 0.261632 0.920799 0.049 Uiso 1 1 calc R U . . .
C010 C 0.6678(4) 0.5699(3) 0.4989(2) 0.0319(7) Uani 0.8256(13) 1 d D . P A 1
H010 H 0.672992 0.494809 0.505839 0.038 Uiso 0.8256(13) 1 calc R U P A 1
C1 C 0.9363(3) 0.60179(19) 0.68862(16) 0.0277(5) Uani 0.8256(13) 1 d D . P A 1
C012 C 0.63489(14) 0.29524(12) 0.80674(10) 0.0366(4) Uani 1 1 d . . . . .
H012 H 0.600011 0.251691 0.780217 0.044 Uiso 1 1 calc R U . . .
C013 C 1.2897(4) 0.2352(3) 0.8575(3) 0.0341(8) Uani 0.8256(13) 1 d D . P A 1
H013 H 1.362027 0.188479 0.885370 0.041 Uiso 0.8256(13) 1 calc R U P A 1
C014 C 1.1955(3) 0.1985(3) 0.8506(3) 0.0398(10) Uani 0.8256(13) 1 d D . P A 1
H014 H 1.202617 0.126854 0.874381 0.048 Uiso 0.8256(13) 1 calc R U P A 1
C015 C 0.67567(15) 0.36141(13) 0.92864(10) 0.0391(4) Uani 1 1 d . . . . .
H015 H 0.669080 0.363567 0.986352 0.047 Uiso 1 1 calc R U . . .
C016 C 0.23680(14) 0.73413(15) 0.73805(11) 0.0441(4) Uani 1 1 d . . . . .
H01A H 0.192504 0.725217 0.787706 0.066 Uiso 1 1 calc R U . . .
H01B H 0.225709 0.688061 0.697021 0.066 Uiso 1 1 calc R U . . .
H01C H 0.205841 0.812274 0.716256 0.066 Uiso 1 1 calc R U . . .
C017 C 0.61359(16) 1.02836(13) 0.83612(11) 0.0438(4) Uani 1 1 d . . . . .
H01D H 0.548489 1.066475 0.796048 0.066 Uiso 1 1 calc R U . . .
H01E H 0.685842 1.044527 0.819880 0.066 Uiso 1 1 calc R U . . .
H01F H 0.587518 1.054410 0.890187 0.066 Uiso 1 1 calc R U . . .
C018 C 0.41710(15) 0.58003(13) 0.80053(11) 0.0433(4) Uani 1 1 d . . . . .
H01G H 0.503596 0.556726 0.813247 0.065 Uiso 1 1 calc R U . . .
H01H H 0.404585 0.529313 0.763954 0.065 Uiso 1 1 calc R U . . .
H01I H 0.372291 0.578360 0.851277 0.065 Uiso 1 1 calc R U . . .
C019 C 0.78961(19) 0.48843(16) 0.93320(10) 0.0505(5) Uani 1 1 d . . . . .
H019 H 0.832271 0.524710 0.893805 0.061 Uiso 1 1 calc R U . . .
C01A C 0.9260(3) 0.6550(2) 0.60852(16) 0.0395(6) Uani 0.8256(13) 1 d D . P A 1
H01J H 0.920490 0.616157 0.563242 0.047 Uiso 0.8256(13) 1 calc R U P A 1
C01B C 0.73455(16) 0.84427(15) 0.90936(11) 0.0449(4) Uani 1 1 d . . . . .
H01K H 0.695990 0.864676 0.962071 0.067 Uiso 1 1 calc R U . . .
H01L H 0.804549 0.867242 0.903158 0.067 Uiso 1 1 calc R U . . .
H01M H 0.761351 0.763587 0.907323 0.067 Uiso 1 1 calc R U . . .
C01C C 0.58470(17) 0.36569(17) 0.62782(12) 0.0511(5) Uani 1 1 d . . . . .
H01N H 0.549452 0.312038 0.650840 0.077 Uiso 1 1 calc R U . . .
H01O H 0.596272 0.359366 0.568864 0.077 Uiso 1 1 calc R U . . .
H01P H 0.530047 0.441109 0.637246 0.077 Uiso 1 1 calc R U . . .
C01D C 0.9672(3) 0.3914(2) 0.60864(16) 0.0343(6) Uani 0.8256(13) 1 d D . P A 1
H01Q H 0.973510 0.313794 0.617472 0.051 Uiso 0.8256(13) 1 calc R U P A 1
H01R H 1.042454 0.394530 0.584646 0.051 Uiso 0.8256(13) 1 calc R U P A 1
H01S H 0.899318 0.432745 0.571330 0.051 Uiso 0.8256(13) 1 calc R U P A 1
C01E C 0.9362(3) 0.7733(2) 0.73934(18) 0.0437(7) Uani 0.8256(13) 1 d D . P A 1
H01T H 0.938803 0.814034 0.784156 0.052 Uiso 0.8256(13) 1 calc R U P A 1
C01F C 0.9300(3) 0.8215(2) 0.6596(2) 0.0505(10) Uani 0.8256(13) 1 d D . P A 1
H01U H 0.929847 0.894829 0.649751 0.061 Uiso 0.8256(13) 1 calc R U P A 1
C01G C 0.7935(2) 0.22439(16) 0.65196(13) 0.0617(6) Uani 1 1 d . . . . .
H01V H 0.871177 0.207733 0.679709 0.093 Uiso 1 1 calc R U . . .
H01W H 0.806371 0.221076 0.592861 0.093 Uiso 1 1 calc R U . . .
H01X H 0.758051 0.169724 0.672323 0.093 Uiso 1 1 calc R U . . .
C01H C 0.9239(2) 0.7627(2) 0.59489(18) 0.0510(7) Uani 0.8256(13) 1 d D . P A 1
H01Y H 0.918264 0.796216 0.540502 0.061 Uiso 0.8256(13) 1 calc R U P A 1
C01I C 0.88208(19) 0.4155(2) 0.99821(12) 0.0648(6) Uani 1 1 d . . . . .
H01Z H 0.842018 0.380195 1.038355 0.097 Uiso 1 1 calc R U . . .
H H 0.915993 0.461699 1.025930 0.097 Uiso 1 1 calc R U . . .
HA H 0.947290 0.358114 0.971882 0.097 Uiso 1 1 calc R U . . .
C01J C 0.6878(2) 0.58029(16) 0.97243(12) 0.0686(7) Uani 1 1 d . . . . .
H01 H 0.632623 0.628951 0.929649 0.103 Uiso 1 1 calc R U . . .
HB H 0.722437 0.623883 1.002462 0.103 Uiso 1 1 calc R U . . .
HC H 0.643037 0.546872 1.010307 0.103 Uiso 1 1 calc R U . . .
Si1A Si 0.9263(7) 0.4930(5) 0.7119(5) 0.055(2) Uani 0.1744(13) 1 d D . P A 2
C0AA C 1.0640(16) 0.3902(17) 0.7694(16) 0.041(3) Uani 0.1744(13) 1 d D . P A 2
C1AA C 1.169(2) 0.413(2) 0.784(3) 0.041(3) Uani 0.1744(13) 1 d D . P A 2
H1AA H 1.168677 0.486554 0.773658 0.050 Uiso 0.1744(13) 1 calc R U P A 2
C2AA C 0.946(2) 0.6793(15) 0.7735(12) 0.055(3) Uani 0.1744(13) 1 d D . P A 2
H2AA H 0.954136 0.635542 0.824106 0.066 Uiso 0.1744(13) 1 calc R U P A 2
C3AA C 1.274(2) 0.328(2) 0.815(2) 0.041(3) Uani 0.1744(13) 1 d D . P A 2
H3AA H 1.348112 0.340508 0.813651 0.050 Uiso 0.1744(13) 1 calc R U P A 2
C4AA C 1.0669(18) 0.2904(16) 0.8086(16) 0.041(3) Uani 0.1744(13) 1 d D . P A 2
H4AA H 0.992436 0.278547 0.813107 0.050 Uiso 0.1744(13) 1 calc R U P A 2
C1A C 0.9335(18) 0.6330(11) 0.7028(11) 0.055(3) Uani 0.1744(13) 1 d D . P A 2
C0 C 1.275(2) 0.226(2) 0.8456(16) 0.041(3) Uani 0.1744(13) 1 d D . P A 2
H0 H 1.346572 0.170382 0.868991 0.050 Uiso 0.1744(13) 1 calc R U P A 2
C3 C 1.168(2) 0.2067(19) 0.8417(17) 0.041(3) Uani 0.1744(13) 1 d D . P A 2
H3 H 1.165010 0.136845 0.861599 0.050 Uiso 0.1744(13) 1 calc R U P A 2
C5AA C 0.9249(14) 0.6976(12) 0.6269(9) 0.055(3) Uani 0.1744(13) 1 d D . P A 2
H5AA H 0.919419 0.668621 0.576591 0.066 Uiso 0.1744(13) 1 calc R U P A 2
C6AA C 0.9560(15) 0.4477(13) 0.6045(8) 0.061(5) Uani 0.1744(13) 1 d D . P A 2
H6AA H 0.958718 0.371354 0.604293 0.092 Uiso 0.1744(13) 1 calc R U P A 2
H6AB H 1.033680 0.451203 0.585722 0.092 Uiso 0.1744(13) 1 calc R U P A 2
H6AC H 0.891049 0.497229 0.567807 0.092 Uiso 0.1744(13) 1 calc R U P A 2
C7AA C 0.9476(14) 0.7861(12) 0.7748(9) 0.055(3) Uani 0.1744(13) 1 d D . P A 2
H7AA H 0.956044 0.814943 0.824550 0.066 Uiso 0.1744(13) 1 calc R U P A 2
C8AA C 0.9361(13) 0.8482(12) 0.6999(8) 0.055(3) Uani 0.1744(13) 1 d D . P A 2
H8AA H 0.935868 0.921658 0.697393 0.066 Uiso 0.1744(13) 1 calc R U P A 2
C9AA C 0.925(2) 0.8020(16) 0.6289(11) 0.055(3) Uani 0.1744(13) 1 d D . P A 2
H9AA H 0.916563 0.846194 0.578389 0.066 Uiso 0.1744(13) 1 calc R U P A 2
Li1 Li 0.7349(16) 0.6775(17) 0.7729(15) 0.045(5) Uiso 0.1744(13) 1 d . . P A 2
Li2 Li 0.636(2) 0.607(2) 0.6982(14) 0.074(6) Uani 0.1744(13) 1 d . . P A 2
C8 C 0.596(2) 0.6506(17) 0.5476(12) 0.037(3) Uani 0.1744(13) 1 d D . P A 2
H8 H 0.549422 0.627375 0.588206 0.044 Uiso 0.1744(13) 1 calc R U P A 2
C4 C 0.644(2) 0.5839(15) 0.4851(11) 0.037(3) Uani 0.1744(13) 1 d D . P A 2
H4 H 0.639588 0.512198 0.486277 0.044 Uiso 0.1744(13) 1 calc R U P A 2
C5 C 0.700(4) 0.622(2) 0.4207(17) 0.037(3) Uani 0.1744(13) 1 d D . P A 2
H5 H 0.723122 0.582541 0.373226 0.044 Uiso 0.1744(13) 1 calc R U P A 2
C6 C 0.721(2) 0.720(2) 0.4268(14) 0.037(3) Uani 0.1744(13) 1 d D . P A 2
H6 H 0.771531 0.739906 0.387640 0.044 Uiso 0.1744(13) 1 calc R U P A 2
C7 C 0.671(3) 0.788(2) 0.4886(14) 0.037(3) Uani 0.1744(13) 1 d D . P A 2
H7 H 0.677105 0.858773 0.487317 0.044 Uiso 0.1744(13) 1 calc R U P A 2
C9 C 0.612(6) 0.751(3) 0.553(3) 0.037(3) Uani 0.1744(13) 1 d D . P A 2

loop_
_atom_site_aniso_label
_atom_site_aniso_U_11
_atom_site_aniso_U_22
_atom_site_aniso_U_33
_atom_site_aniso_U_23
_atom_site_aniso_U_13
_atom_site_aniso_U_12
Cr1 0.01852(15) 0.01908(16) 0.02240(19) 0.00035(12) 0.00098(10) -0.00563(10)
Si2 0.02265(19) 0.0255(2) 0.0221(2) 0.00180(15) 0.00080(15) -0.00768(15)
Si1 0.0201(4) 0.0269(4) 0.0201(3) -0.0016(3) 0.0018(3) -0.0056(4)
N2 0.0234(6) 0.0241(6) 0.0219(6) -0.0003(5) 0.0018(5) -0.0076(5)
N1 0.0273(6) 0.0384(7) 0.0220(6) -0.0008(5) 0.0013(5) -0.0138(5)
C006 0.0262(7) 0.0243(7) 0.0217(7) 0.0030(6) 0.0007(5) -0.0090(6)
C2 0.0193(15) 0.0287(12) 0.0238(13) 0.0026(9) -0.0006(12) -0.0053(10)
C008 0.0240(7) 0.0272(7) 0.0276(7) -0.0021(6) 0.0013(6) -0.0067(6)
C009 0.0300(7) 0.0292(8) 0.0246(7) 0.0004(6) -0.0011(6) -0.0107(6)
C00A 0.0271(7) 0.0260(7) 0.0239(7) 0.0048(6) 0.0016(6) -0.0065(6)
C00B 0.0290(7) 0.0347(8) 0.0323(8) 0.0012(6) 0.0038(6) -0.0149(6)
C10 0.0255(7) 0.0219(7) 0.0209(7) 0.0024(5) 0.0001(5) -0.0033(5)
C00D 0.0291(19) 0.0428(18) 0.0253(16) -0.0060(14) 0.0013(16) -0.0019(16)
C00E 0.0324(8) 0.0347(8) 0.0313(8) 0.0063(7) 0.0067(6) -0.0071(6)
C00F 0.0288(7) 0.0278(8) 0.0323(8) -0.0027(6) 0.0048(6) -0.0051(6)
C00G 0.0257(12) 0.0297(14) 0.0173(11) -0.0014(10) 0.0006(9) -0.0054(10)
C00H 0.0272(7) 0.0244(7) 0.0335(8) -0.0050(6) -0.0027(6) -0.0031(6)
C00I 0.0305(8) 0.0327(8) 0.0328(8) 0.0073(6) -0.0020(6) -0.0129(6)
C00J 0.0305(8) 0.0331(8) 0.0271(8) -0.0066(6) -0.0005(6) -0.0064(6)
C00K 0.0301(13) 0.0299(13) 0.0221(13) -0.0015(11) 0.0030(10) -0.0093(11)
C00L 0.0383(8) 0.0297(8) 0.0316(8) -0.0021(6) -0.0059(7) -0.0126(6)
C00M 0.0245(7) 0.0371(9) 0.0362(9) 0.0000(7) -0.0031(6) -0.0059(6)
C00N 0.0255(16) 0.0343(13) 0.0199(13) 0.0011(10) -0.0018(11) -0.0081(11)
C00O 0.0342(8) 0.0239(7) 0.0242(7) 0.0023(6) -0.0030(6) -0.0050(6)
C00P 0.0249(18) 0.0348(12) 0.0257(15) 0.0057(11) 0.0004(13) -0.0065(11)
C00Q 0.0387(9) 0.0359(9) 0.0348(9) -0.0084(7) -0.0054(7) -0.0099(7)
C00R 0.0265(18) 0.0487(16) 0.0228(15) 0.0024(12) 0.0029(14) -0.0084(13)
C00S 0.0315(8) 0.0450(10) 0.0333(9) -0.0073(7) -0.0078(7) -0.0095(7)
C00T 0.0222(11) 0.0325(13) 0.0469(18) 0.0030(12) 0.0010(13) -0.0094(9)
C00U 0.0283(13) 0.0369(15) 0.0264(16) -0.0038(13) -0.0031(10) -0.0107(11)
C00V 0.0432(9) 0.0350(9) 0.0289(8) -0.0031(7) 0.0036(7) -0.0199(7)
C00W 0.0488(10) 0.0331(9) 0.0271(8) -0.0053(7) 0.0009(7) -0.0088(7)
C00X 0.0463(9) 0.0388(9) 0.0265(8) -0.0024(7) 0.0122(7) -0.0039(7)
C00Y 0.0322(17) 0.0294(15) 0.0389(14) -0.0010(13) -0.0008(13) -0.0095(12)
C00Z 0.0474(10) 0.0329(9) 0.0448(10) 0.0072(7) 0.0012(8) -0.0210(7)
C010 0.0301(18) 0.0343(13) 0.0279(15) -0.0016(10) -0.0047(11) -0.0076(12)
C1 0.0192(9) 0.0288(12) 0.0316(11) 0.0060(9) 0.0014(8) -0.0065(10)
C012 0.0407(9) 0.0236(8) 0.0466(10) -0.0002(7) -0.0065(7) -0.0133(7)
C013 0.0320(14) 0.0350(16) 0.0293(15) -0.0010(12) -0.0089(10) -0.0048(11)
C014 0.040(2) 0.0290(12) 0.0442(18) 0.0079(10) -0.0049(16) -0.0074(13)
C015 0.0540(10) 0.0373(9) 0.0305(8) 0.0008(7) 0.0051(7) -0.0232(8)
C016 0.0364(9) 0.0444(10) 0.0536(11) 0.0038(8) -0.0046(8) -0.0187(8)
C017 0.0551(10) 0.0323(9) 0.0462(10) -0.0033(7) -0.0063(8) -0.0181(8)
C018 0.0406(9) 0.0323(9) 0.0542(11) -0.0018(8) 0.0042(8) -0.0106(7)
C019 0.0866(14) 0.0663(12) 0.0228(8) -0.0044(8) 0.0059(8) -0.0566(11)
C01A 0.0295(11) 0.0429(15) 0.0408(13) 0.0117(11) 0.0003(9) -0.0105(12)
C01B 0.0501(10) 0.0441(10) 0.0415(10) 0.0012(8) -0.0159(8) -0.0186(8)
C01C 0.0560(11) 0.0599(12) 0.0468(11) 0.0005(9) -0.0154(9) -0.0325(9)
C01D 0.0254(11) 0.0472(15) 0.0261(11) -0.0085(11) 0.0019(8) -0.0072(13)
C01E 0.0268(11) 0.0360(13) 0.069(2) -0.0033(14) -0.0008(13) -0.0122(9)
C01F 0.0338(13) 0.0356(16) 0.082(3) 0.015(2) -0.004(3) -0.0165(12)
C01G 0.0741(14) 0.0500(12) 0.0544(12) -0.0264(10) 0.0041(10) -0.0100(10)
C01H 0.0399(13) 0.0488(17) 0.0587(18) 0.0245(13) -0.0009(13) -0.0161(12)
C01I 0.0707(14) 0.0960(17) 0.0453(12) -0.0133(11) -0.0030(10) -0.0492(13)
C01J 0.135(2) 0.0424(11) 0.0380(11) -0.0044(9) -0.0100(12) -0.0427(13)
Si1A 0.027(2) 0.091(6) 0.028(2) -0.003(4) -0.0031(15) 0.000(3)
C0AA 0.032(5) 0.058(6) 0.041(5) -0.014(4) 0.002(4) -0.024(4)
C1AA 0.032(5) 0.058(6) 0.041(5) -0.014(4) 0.002(4) -0.024(4)
C2AA 0.026(3) 0.051(5) 0.069(6) 0.027(5) 0.007(4) 0.000(4)
C3AA 0.032(5) 0.058(6) 0.041(5) -0.014(4) 0.002(4) -0.024(4)
C4AA 0.032(5) 0.058(6) 0.041(5) -0.014(4) 0.002(4) -0.024(4)
C1A 0.026(3) 0.051(5) 0.069(6) 0.027(5) 0.007(4) 0.000(4)
C0 0.032(5) 0.058(6) 0.041(5) -0.014(4) 0.002(4) -0.024(4)
C3 0.032(5) 0.058(6) 0.041(5) -0.014(4) 0.002(4) -0.024(4)
C5AA 0.026(3) 0.051(5) 0.069(6) 0.027(5) 0.007(4) 0.000(4)
C6AA 0.043(8) 0.089(13) 0.048(8) 0.008(9) -0.006(6) -0.023(10)
C7AA 0.026(3) 0.051(5) 0.069(6) 0.027(5) 0.007(4) 0.000(4)
C8AA 0.026(3) 0.051(5) 0.069(6) 0.027(5) 0.007(4) 0.000(4)
C9AA 0.026(3) 0.051(5) 0.069(6) 0.027(5) 0.007(4) 0.000(4)
Li2 0.077(14) 0.092(17) 0.064(13) -0.024(12) -0.018(11) -0.039(13)
C8 0.029(6) 0.050(5) 0.024(4) 0.001(3) -0.004(3) -0.007(4)
C4 0.029(6) 0.050(5) 0.024(4) 0.001(3) -0.004(3) -0.007(4)
C5 0.029(6) 0.050(5) 0.024(4) 0.001(3) -0.004(3) -0.007(4)
C6 0.029(6) 0.050(5) 0.024(4) 0.001(3) -0.004(3) -0.007(4)
C7 0.029(6) 0.050(5) 0.024(4) 0.001(3) -0.004(3) -0.007(4)
C9 0.029(6) 0.050(5) 0.024(4) 0.001(3) -0.004(3) -0.007(4)

loop_
_atom_type_symbol
_atom_type_description
_atom_type_scat_dispersion_real
_atom_type_scat_dispersion_imag
_atom_type_scat_source
C C 0.0033 0.0016 'International Tables Vol C Tables 4.2.6.8 and 6.1.1.4'
H H 0.0000 0.0000 'International Tables Vol C Tables 4.2.6.8 and 6.1.1.4'
Cr Cr 0.3209 0.6236 'International Tables Vol C Tables 4.2.6.8 and 6.1.1.4'
Li Li -0.0003 0.0001 'International Tables Vol C Tables 4.2.6.8 and 6.1.1.4'
N N 0.0061 0.0033 'International Tables Vol C Tables 4.2.6.8 and 6.1.1.4'
Si Si 0.0817 0.0704 'International Tables Vol C Tables 4.2.6.8 and 6.1.1.4'

loop_
_geom_angle_atom_site_label_1
_geom_angle_atom_site_label_2
_geom_angle_atom_site_label_3
_geom_angle
_geom_angle_site_symmetry_1
_geom_angle_site_symmetry_3
_geom_angle_publ_flag
N2 Cr1 N1 140.02(5) . . ?
N2 Si2 C006 112.56(6) . . ?
N2 Si2 C2 106.9(3) . . ?
N2 Si2 C00I 113.63(6) . . ?
N2 Si2 Li2 40.7(4) . . ?
N2 Si2 C9 105.8(17) . . ?
C006 Si2 Li2 116.4(4) . . ?
C2 Si2 C006 109.7(4) . . ?
C00I Si2 C006 104.76(6) . . ?
C00I Si2 C2 109.22(16) . . ?
C00I Si2 Li2 137.4(4) . . ?
C00I Si2 C9 108.7(9) . . ?
C9 Si2 C006 111(2) . . ?
C9 Si2 Li2 66.8(15) . . ?
N1 Si1 C00G 116.67(16) . . ?
N1 Si1 C1 97.41(11) . . ?
N1 Si1 C01D 119.04(14) . . ?
C00G Si1 C1 108.80(16) . . ?
C01D Si1 C00G 106.23(17) . . ?
C01D Si1 C1 107.72(13) . . ?
Si2 N2 Cr1 117.35(6) . . ?
Si2 N2 Li1 130.7(6) . . ?
Si2 N2 Li2 105.4(7) . . ?
C10 N2 Cr1 124.24(8) . . ?
C10 N2 Si2 117.54(8) . . ?
C10 N2 Li1 104.7(7) . . ?
C10 N2 Li2 123.1(7) . . ?
Li1 N2 Li2 67.0(9) . . ?
Si1 N1 Cr1 101.75(7) . . ?
C008 N1 Cr1 125.92(9) . . ?
C008 N1 Si1 132.21(11) . . ?
C008 N1 Si1A 146.8(3) . . ?
C008 N1 Li1 118.9(5) . . ?
C008 N1 Li2 97.0(7) . . ?
Si1A N1 Li1 89.4(5) . . ?
Si1A N1 Li2 113.8(7) . . ?
Li2 N1 Li1 57.0(7) . . ?
C009 C006 Si2 120.13(10) . . ?
C00J C006 Si2 122.63(11) . . ?
C00J C006 C009 117.18(12) . . ?
C00N C2 Si2 121.0(3) . . ?
C00N C2 C00P 117.1(3) . . ?
C00P C2 Si2 121.9(3) . . ?
N1 C008 C00H 121.33(13) . . ?
N1 C008 Li2 52.2(5) . . ?
C00H C008 Li2 94.6(4) . . ?
C00V C008 N1 120.16(13) . . ?
C00V C008 C00H 118.40(13) . . ?
C00V C008 Li2 120.4(5) . . ?
C006 C009 H009 119.2 . . ?
C00F C009 C006 121.55(14) . . ?
C00F C009 H009 119.2 . . ?
C10 C00A C00B 121.56(13) . . ?
C00E C00A C00B 119.52(13) . . ?
C00E C00A C10 118.88(14) . . ?
C00A C00B H00B 107.7 . . ?
C00A C00B C016 113.60(13) . . ?
C00A C00B C018 110.35(13) . . ?
C016 C00B H00B 107.7 . . ?
C018 C00B H00B 107.7 . . ?
C018 C00B C016 109.55(13) . . ?
N2 C10 Li1 44.1(5) . . ?
C00A C10 N2 119.74(13) . . ?
C00A C10 C00O 119.45(13) . . ?
C00A C10 Li1 130.3(4) . . ?
C00O C10 N2 120.81(12) . . ?
C00O C10 Li1 94.6(6) . . ?
C00R C00D H00D 120.1 . . ?
C010 C00D H00D 120.1 . . ?
C010 C00D C00R 119.9(4) . . ?
C00A C00E H00E 119.1 . . ?
C00X C00E C00A 121.89(15) . . ?
C00X C00E H00E 119.1 . . ?
C009 C00F H00F 120.0 . . ?
C00M C00F C009 119.95(14) . . ?
C00M C00F H00F 120.0 . . ?
C00K C00G Si1 122.0(3) . . ?
C00K C00G C00Y 118.0(2) . . ?
C00Y C00G Si1 119.4(2) . . ?
C008 C00H C00Q 121.88(14) . . ?
C012 C00H C008 119.56(14) . . ?
C012 C00H C00Q 118.56(14) . . ?
Si2 C00I H00A 109.5 . . ?
Si2 C00I H00C 109.5 . . ?
Si2 C00I H00G 109.5 . . ?
H00A C00I H00C 109.5 . . ?
H00A C00I H00G 109.5 . . ?
H00C C00I H00G 109.5 . . ?
C006 C00J H00J 119.4 . . ?
C00S C00J C006 121.19(14) . . ?
C00S C00J H00J 119.4 . . ?
C00G C00K H00K 119.2 . . ?
C00U C00K C00G 121.5(3) . . ?
C00U C00K H00K 119.2 . . ?
C00O C00L H00L 108.0 . . ?
C00O C00L C017 112.60(13) . . ?
C00O C00L C01B 110.81(13) . . ?
C017 C00L H00L 108.0 . . ?
C017 C00L C01B 109.40(13) . . ?
C01B C00L H00L 108.0 . . ?
C00F C00M H00M 120.1 . . ?
C00S C00M C00F 119.74(13) . . ?
C00S C00M H00M 120.1 . . ?
C2 C00N H00N 119.3 . . ?
C010 C00N C2 121.5(3) . . ?
C010 C00N H00N 119.3 . . ?
C10 C00O C00L 122.44(13) . . ?
C00W C00O C10 118.48(14) . . ?
C00W C00O C00L 119.08(14) . . ?
C2 C00P H00P 119.2 . . ?
C00R C00P C2 121.7(3) . . ?
C00R C00P H00P 119.2 . . ?
C00H C00Q H00Q 108.1 . . ?
C00H C00Q C01C 112.77(14) . . ?
C00H C00Q C01G 110.36(14) . . ?
C01C C00Q H00Q 108.1 . . ?
C01C C00Q C01G 109.19(15) . . ?
C01G C00Q H00Q 108.1 . . ?
C00D C00R H00R 120.2 . . ?
C00P C00R C00D 119.6(4) . . ?
C00P C00R H00R 120.2 . . ?
C00J C00S H00S 119.8 . . ?
C00M C00S C00J 120.39(14) . . ?
C00M C00S H00S 119.8 . . ?
C1 C00T H00T 119.2 . . ?
C01E C00T H00T 119.2 . . ?
C01E C00T C1 121.6(2) . . ?
C00K C00U H00U 120.3 . . ?
C013 C00U C00K 119.5(3) . . ?
C013 C00U H00U 120.3 . . ?
C008 C00V C019 122.84(13) . . ?
C015 C00V C008 119.48(14) . . ?
C015 C00V C019 117.65(14) . . ?
C00O C00W H00W 118.8 . . ?
C00X C00W C00O 122.30(16) . . ?
C00X C00W H00W 118.8 . . ?
C00E C00X H00X 120.5 . . ?
C00W C00X C00E 118.97(15) . . ?
C00W C00X H00X 120.5 . . ?
C00G C00Y H00Y 119.8 . . ?
C014 C00Y C00G 120.4(3) . . ?
C014 C00Y H00Y 119.8 . . ?
C012 C00Z H00Z 120.5 . . ?
C015 C00Z H00Z 120.5 . . ?
C015 C00Z C012 119.02(15) . . ?
C00D C010 C00N 120.2(3) . . ?
C00D C010 H010 119.9 . . ?
C00N C010 H010 119.9 . . ?
C00T C1 Si1 121.06(18) . . ?
C00T C1 C01A 117.0(2) . . ?
C01A C1 Si1 121.93(17) . . ?
C00H C012 H012 119.2 . . ?
C00Z C012 C00H 121.68(15) . . ?
C00Z C012 H012 119.2 . . ?
C00U C013 H013 119.9 . . ?
C014 C013 C00U 120.3(3) . . ?
C014 C013 H013 119.9 . . ?
C00Y C014 H014 119.8 . . ?
C013 C014 C00Y 120.3(3) . . ?
C013 C014 H014 119.8 . . ?
C00V C015 H015 119.1 . . ?
C00Z C015 C00V 121.82(15) . . ?
C00Z C015 H015 119.1 . . ?
C00B C016 H01A 109.5 . . ?
C00B C016 H01B 109.5 . . ?
C00B C016 H01C 109.5 . . ?
H01A C016 H01B 109.5 . . ?
H01A C016 H01C 109.5 . . ?
H01B C016 H01C 109.5 . . ?
C00L C017 H01D 109.5 . . ?
C00L C017 H01E 109.5 . . ?
C00L C017 H01F 109.5 . . ?
H01D C017 H01E 109.5 . . ?
H01D C017 H01F 109.5 . . ?
H01E C017 H01F 109.5 . . ?
C00B C018 H01G 109.5 . . ?
C00B C018 H01H 109.5 . . ?
C00B C018 H01I 109.5 . . ?
H01G C018 H01H 109.5 . . ?
H01G C018 H01I 109.5 . . ?
H01H C018 H01I 109.5 . . ?
C00V C019 H019 107.9 . . ?
C00V C019 C01I 111.90(16) . . ?
C00V C019 C01J 110.59(16) . . ?
C01I C019 H019 107.9 . . ?
C01J C019 H019 107.9 . . ?
C01J C019 C01I 110.62(15) . . ?
C1 C01A H01J 119.4 . . ?
C01H C01A C1 121.2(2) . . ?
C01H C01A H01J 119.4 . . ?
C00L C01B H01K 109.5 . . ?
C00L C01B H01L 109.5 . . ?
C00L C01B H01M 109.5 . . ?
H01K C01B H01L 109.5 . . ?
H01K C01B H01M 109.5 . . ?
H01L C01B H01M 109.5 . . ?
C00Q C01C H01N 109.5 . . ?
C00Q C01C H01O 109.5 . . ?
C00Q C01C H01P 109.5 . . ?
H01N C01C H01O 109.5 . . ?
H01N C01C H01P 109.5 . . ?
H01O C01C H01P 109.5 . . ?
Si1 C01D H01Q 109.5 . . ?
Si1 C01D H01R 109.5 . . ?
Si1 C01D H01S 109.5 . . ?
H01Q C01D H01R 109.5 . . ?
H01Q C01D H01S 109.5 . . ?
H01R C01D H01S 109.5 . . ?
C00T C01E H01T 120.1 . . ?
C01F C01E C00T 119.7(2) . . ?
C01F C01E H01T 120.1 . . ?
C01E C01F H01U 120.1 . . ?
C01H C01F C01E 119.8(2) . . ?
C01H C01F H01U 120.1 . . ?
C00Q C01G H01V 109.5 . . ?
C00Q C01G H01W 109.5 . . ?
C00Q C01G H01X 109.5 . . ?
H01V C01G H01W 109.5 . . ?
H01V C01G H01X 109.5 . . ?
H01W C01G H01X 109.5 . . ?
C01A C01H H01Y 119.7 . . ?
C01F C01H C01A 120.6(2) . . ?
C01F C01H H01Y 119.7 . . ?
C019 C01I H01Z 109.5 . . ?
C019 C01I H 109.5 . . ?
C019 C01I HA 109.5 . . ?
H01Z C01I H 109.5 . . ?
H01Z C01I HA 109.5 . . ?
H C01I HA 109.5 . . ?
C019 C01J H01 109.5 . . ?
C019 C01J HB 109.5 . . ?
C019 C01J HC 109.5 . . ?
H01 C01J HB 109.5 . . ?
H01 C01J HC 109.5 . . ?
HB C01J HC 109.5 . . ?
N1 Si1A C0AA 110.0(8) . . ?
N1 Si1A C1A 114.9(7) . . ?
N1 Si1A C6AA 115.1(7) . . ?
N1 Si1A Li1 55.8(4) . . ?
C0AA Si1A Li1 128.1(10) . . ?
C1A Si1A C0AA 110.4(9) . . ?
C1A Si1A C6AA 103.9(8) . . ?
C1A Si1A Li1 59.1(7) . . ?
C6AA Si1A C0AA 101.7(10) . . ?
C6AA Si1A Li1 130.1(7) . . ?
C1AA C0AA Si1A 123.4(15) . . ?
C4AA C0AA Si1A 123.3(13) . . ?
C4AA C0AA C1AA 112.9(14) . . ?
C0AA C1AA H1AA 120.1 . . ?
C3AA C1AA C0AA 119.9(18) . . ?
C3AA C1AA H1AA 120.1 . . ?
C1A C2AA H2AA 118.0 . . ?
C1A C2AA C7AA 124.1(15) . . ?
C1A C2AA Li1 73.0(13) . . ?
C7AA C2AA H2AA 118.0 . . ?
C7AA C2AA Li1 112.6(13) . . ?
Li1 C2AA H2AA 84.4 . . ?
C1AA C3AA H3AA 118.6 . . ?
C0 C3AA C1AA 122.8(19) . . ?
C0 C3AA H3AA 118.6 . . ?
C0AA C4AA H4AA 117.2 . . ?
C3 C4AA C0AA 125.6(16) . . ?
C3 C4AA H4AA 117.2 . . ?
Si1A C1A Li1 81.5(8) . . ?
C2AA C1A Si1A 118.7(11) . . ?
C2AA C1A C5AA 117.8(13) . . ?
C2AA C1A Li1 74.9(14) . . ?
C5AA C1A Si1A 123.5(12) . . ?
C5AA C1A Li1 112.6(12) . . ?
C3AA C0 H0 121.3 . . ?
C3AA C0 C3 117.5(17) . . ?
C3 C0 H0 121.3 . . ?
C4AA C3 C0 119.0(18) . . ?
C4AA C3 H3 120.5 . . ?
C0 C3 H3 120.5 . . ?
C1A C5AA H5AA 121.1 . . ?
C9AA C5AA C1A 117.7(14) . . ?
C9AA C5AA H5AA 121.1 . . ?
Si1A C6AA H6AA 109.5 . . ?
Si1A C6AA H6AB 109.5 . . ?
Si1A C6AA H6AC 109.5 . . ?
H6AA C6AA H6AB 109.5 . . ?
H6AA C6AA H6AC 109.5 . . ?
H6AB C6AA H6AC 109.5 . . ?
C2AA C7AA H7AA 121.6 . . ?
C8AA C7AA C2AA 116.8(13) . . ?
C8AA C7AA H7AA 121.6 . . ?
C7AA C8AA H8AA 120.3 . . ?
C9AA C8AA C7AA 119.5(15) . . ?
C9AA C8AA H8AA 120.3 . . ?
C5AA C9AA C8AA 124.1(17) . . ?
C5AA C9AA H9AA 118.0 . . ?
C8AA C9AA H9AA 118.0 . . ?
N2 Li1 N1 115.6(11) . . ?
N2 Li1 C10 31.2(3) . . ?
N2 Li1 Si1A 130.5(12) . . ?
N2 Li1 C2AA 138.7(10) . . ?
N2 Li1 C1A 126.6(11) . . ?
N1 Li1 C10 124.3(8) . . ?
N1 Li1 Si1A 34.8(3) . . ?
N1 Li1 C2AA 93.3(8) . . ?
N1 Li1 C1A 74.1(7) . . ?
C10 Li1 Si1A 154.8(10) . . ?
C2AA Li1 C10 142.2(10) . . ?
C2AA Li1 Si1A 62.0(6) . . ?
C1A Li1 C10 153.1(9) . . ?
C1A Li1 Si1A 39.4(4) . . ?
C1A Li1 C2AA 32.2(4) . . ?
N2 Li2 Si2 33.9(4) . . ?
N2 Li2 N1 120.0(9) . . ?
N2 Li2 C008 127.8(9) . . ?
N1 Li2 Si2 138.8(9) . . ?
N1 Li2 C008 30.9(3) . . ?
C008 Li2 Si2 160.6(8) . . ?
C4 C8 H8 118.8 . . ?
C4 C8 C9 122.4(16) . . ?
C9 C8 H8 118.8 . . ?
C8 C4 H4 120.3 . . ?
C8 C4 C5 119.5(17) . . ?
C5 C4 H4 120.3 . . ?
C4 C5 H5 120.7 . . ?
C4 C5 C6 119(2) . . ?
C6 C5 H5 120.7 . . ?
C5 C6 H6 119.3 . . ?
C7 C6 C5 121.4(19) . . ?
C7 C6 H6 119.3 . . ?
C6 C7 H7 120.1 . . ?
C6 C7 C9 119.7(18) . . ?
C9 C7 H7 120.1 . . ?
C8 C9 Si2 123.0(17) . . ?
C8 C9 C7 117.3(16) . . ?
C7 C9 Si2 119.0(16) . . ?

loop_
_geom_bond_atom_site_label_1
_geom_bond_atom_site_label_2
_geom_bond_distance
_geom_bond_site_symmetry_2
_geom_bond_publ_flag
Cr1 N2 1.9274(11) . ?
Cr1 N1 1.9515(13) . ?
Si2 N2 1.7313(11) . ?
Si2 C006 1.8876(14) . ?
Si2 C2 1.882(3) . ?
Si2 C00I 1.8657(15) . ?
Si2 Li2 2.99(3) . ?
Si2 C9 1.871(15) . ?
Si1 N1 1.7103(17) . ?
Si1 C00G 1.879(3) . ?
Si1 C1 1.888(2) . ?
Si1 C01D 1.865(3) . ?
N2 C10 1.4338(18) . ?
N2 Li1 1.924(18) . ?
N2 Li2 2.03(2) . ?
N1 C008 1.4183(18) . ?
N1 Si1A 1.636(8) . ?
N1 Li1 2.37(2) . ?
N1 Li2 2.18(2) . ?
C006 C009 1.400(2) . ?
C006 C00J 1.395(2) . ?
C2 C00N 1.401(4) . ?
C2 C00P 1.408(4) . ?
C008 C00H 1.418(2) . ?
C008 C00V 1.414(2) . ?
C008 Li2 2.74(2) . ?
C009 H009 0.9500 . ?
C009 C00F 1.387(2) . ?
C00A C00B 1.519(2) . ?
C00A C10 1.414(2) . ?
C00A C00E 1.394(2) . ?
C00B H00B 1.0000 . ?
C00B C016 1.531(2) . ?
C00B C018 1.527(2) . ?
C10 C00O 1.416(2) . ?
C10 Li1 2.676(19) . ?
C00D H00D 0.9500 . ?
C00D C00R 1.388(5) . ?
C00D C010 1.385(4) . ?
C00E H00E 0.9500 . ?
C00E C00X 1.375(2) . ?
C00F H00F 0.9500 . ?
C00F C00M 1.379(2) . ?
C00G C00K 1.393(4) . ?
C00G C00Y 1.398(3) . ?
C00H C00Q 1.512(2) . ?
C00H C012 1.389(2) . ?
C00I H00A 0.9800 . ?
C00I H00C 0.9800 . ?
C00I H00G 0.9800 . ?
C00J H00J 0.9500 . ?
C00J C00S 1.389(2) . ?
C00K H00K 0.9500 . ?
C00K C00U 1.392(4) . ?
C00L H00L 1.0000 . ?
C00L C00O 1.515(2) . ?
C00L C017 1.532(2) . ?
C00L C01B 1.537(2) . ?
C00M H00M 0.9500 . ?
C00M C00S 1.378(2) . ?
C00N H00N 0.9500 . ?
C00N C010 1.386(3) . ?
C00O C00W 1.394(2) . ?
C00P H00P 0.9500 . ?
C00P C00R 1.387(3) . ?
C00Q H00Q 1.0000 . ?
C00Q C01C 1.529(2) . ?
C00Q C01G 1.539(2) . ?
C00R H00R 0.9500 . ?
C00S H00S 0.9500 . ?
C00T H00T 0.9500 . ?
C00T C1 1.400(3) . ?
C00T C01E 1.399(3) . ?
C00U H00U 0.9500 . ?
C00U C013 1.379(3) . ?
C00V C015 1.393(2) . ?
C00V C019 1.517(2) . ?
C00W H00W 0.9500 . ?
C00W C00X 1.372(2) . ?
C00X H00X 0.9500 . ?
C00Y H00Y 0.9500 . ?
C00Y C014 1.396(3) . ?
C00Z H00Z 0.9500 . ?
C00Z C012 1.378(2) . ?
C00Z C015 1.373(2) . ?
C010 H010 0.9500 . ?
C1 C01A 1.415(3) . ?
C012 H012 0.9500 . ?
C013 H013 0.9500 . ?
C013 C014 1.377(3) . ?
C014 H014 0.9500 . ?
C015 H015 0.9500 . ?
C016 H01A 0.9800 . ?
C016 H01B 0.9800 . ?
C016 H01C 0.9800 . ?
C017 H01D 0.9800 . ?
C017 H01E 0.9800 . ?
C017 H01F 0.9800 . ?
C018 H01G 0.9800 . ?
C018 H01H 0.9800 . ?
C018 H01I 0.9800 . ?
C019 H019 1.0000 . ?
C019 C01I 1.534(3) . ?
C019 C01J 1.530(3) . ?
C01A H01J 0.9500 . ?
C01A C01H 1.386(3) . ?
C01B H01K 0.9800 . ?
C01B H01L 0.9800 . ?
C01B H01M 0.9800 . ?
C01C H01N 0.9800 . ?
C01C H01O 0.9800 . ?
C01C H01P 0.9800 . ?
C01D H01Q 0.9800 . ?
C01D H01R 0.9800 . ?
C01D H01S 0.9800 . ?
C01E H01T 0.9500 . ?
C01E C01F 1.390(4) . ?
C01F H01U 0.9500 . ?
C01F C01H 1.380(4) . ?
C01G H01V 0.9800 . ?
C01G H01W 0.9800 . ?
C01G H01X 0.9800 . ?
C01H H01Y 0.9500 . ?
C01I H01Z 0.9800 . ?
C01I H 0.9800 . ?
C01I HA 0.9800 . ?
C01J H01 0.9800 . ?
C01J HB 0.9800 . ?
C01J HC 0.9800 . ?
Si1A C0AA 1.895(13) . ?
Si1A C1A 1.843(13) . ?
Si1A C6AA 1.891(13) . ?
Si1A Li1 2.87(2) . ?
C0AA C1AA 1.418(15) . ?
C0AA C4AA 1.384(15) . ?
C1AA H1AA 0.9500 . ?
C1AA C3AA 1.397(16) . ?
C2AA H2AA 0.9500 . ?
C2AA C1A 1.387(15) . ?
C2AA C7AA 1.393(15) . ?
C2AA Li1 2.51(3) . ?
C3AA H3AA 0.9500 . ?
C3AA C0 1.368(16) . ?
C4AA H4AA 0.9500 . ?
C4AA C3 1.377(15) . ?
C1A C5AA 1.420(14) . ?
C1A Li1 2.49(3) . ?
C0 H0 0.9500 . ?
C0 C3 1.381(15) . ?
C3 H3 0.9500 . ?
C5AA H5AA 0.9500 . ?
C5AA C9AA 1.357(16) . ?
C6AA H6AA 0.9800 . ?
C6AA H6AB 0.9800 . ?
C6AA H6AC 0.9800 . ?
C7AA H7AA 0.9500 . ?
C7AA C8AA 1.388(13) . ?
C8AA H8AA 0.9500 . ?
C8AA C9AA 1.388(16) . ?
C9AA H9AA 0.9500 . ?
C8 H8 0.9500 . ?
C8 C4 1.377(15) . ?
C8 C9 1.393(16) . ?
C4 H4 0.9500 . ?
C4 C5 1.383(16) . ?
C5 H5 0.9500 . ?
C5 C6 1.391(17) . ?
C6 H6 0.9500 . ?
C6 C7 1.379(16) . ?
C7 H7 0.9500 . ?
C7 C9 1.407(16) . ?

loop_
_geom_torsion_atom_site_label_1
_geom_torsion_atom_site_label_2
_geom_torsion_atom_site_label_3
_geom_torsion_atom_site_label_4
_geom_torsion
_geom_torsion_site_symmetry_1
_geom_torsion_site_symmetry_2
_geom_torsion_site_symmetry_3
_geom_torsion_site_symmetry_4
_geom_torsion_publ_flag
Cr1 N2 C10 C00A -103.58(13) . . . . ?
Cr1 N2 C10 C00O 76.33(15) . . . . ?
Cr1 N1 C008 C00H 105.64(14) . . . . ?
Cr1 N1 C008 C00V -70.43(16) . . . . ?
Si2 N2 C10 C00A 87.38(13) . . . . ?
Si2 N2 C10 C00O -92.71(13) . . . . ?
Si2 N2 C10 Li1 -153.9(7) . . . . ?
Si2 C006 C009 C00F 177.32(11) . . . . ?
Si2 C006 C00J C00S -176.97(12) . . . . ?
Si2 C2 C00N C010 -179.9(5) . . . . ?
Si2 C2 C00P C00R -178.6(5) . . . . ?
Si1 N1 C008 C00H -79.20(18) . . . . ?
Si1 N1 C008 C00V 104.73(17) . . . . ?
Si1 C00G C00K C00U -173.0(5) . . . . ?
Si1 C00G C00Y C014 173.1(4) . . . . ?
Si1 C1 C01A C01H -179.2(2) . . . . ?
N2 Si2 C006 C009 67.76(12) . . . . ?
N2 Si2 C006 C00J -115.15(12) . . . . ?
N2 Si2 C2 C00N 35.2(10) . . . . ?
N2 Si2 C2 C00P -144.3(8) . . . . ?
N2 Si2 C9 C8 54(6) . . . . ?
N2 Si2 C9 C7 -136(5) . . . . ?
N2 C10 C00O C00L -3.03(19) . . . . ?
N2 C10 C00O C00W 178.01(12) . . . . ?
N1 Si1 C00G C00K -127.8(5) . . . . ?
N1 Si1 C00G C00Y 60.5(4) . . . . ?
N1 Si1 C1 C00T 67.3(2) . . . . ?
N1 Si1 C1 C01A -110.6(2) . . . . ?
N1 C008 C00H C00Q 6.1(2) . . . . ?
N1 C008 C00H C012 -174.48(13) . . . . ?
N1 C008 C00V C015 174.60(14) . . . . ?
N1 C008 C00V C019 -3.3(2) . . . . ?
N1 Si1A C0AA C1AA -142(3) . . . . ?
N1 Si1A C0AA C4AA 30(3) . . . . ?
N1 Si1A C1A C2AA 69.5(19) . . . . ?
N1 Si1A C1A C5AA -109.5(15) . . . . ?
N1 Si1A C1A Li1 2.0(9) . . . . ?
C006 Si2 N2 Cr1 153.51(7) . . . . ?
C006 Si2 N2 C10 -36.68(12) . . . . ?
C006 Si2 N2 Li1 177.5(10) . . . . ?
C006 Si2 N2 Li2 104.8(7) . . . . ?
C006 Si2 C2 C00N -87.2(10) . . . . ?
C006 Si2 C2 C00P 93.4(9) . . . . ?
C006 Si2 C9 C8 -69(6) . . . . ?
C006 Si2 C9 C7 102(5) . . . . ?
C006 C009 C00F C00M -0.1(2) . . . . ?
C006 C00J C00S C00M -0.5(2) . . . . ?
C2 Si2 N2 Cr1 33.0(3) . . . . ?
C2 Si2 N2 C10 -157.2(3) . . . . ?
C2 Si2 C006 C009 -173.3(2) . . . . ?
C2 Si2 C006 C00J 3.8(2) . . . . ?
C2 C00N C010 C00D 0.1(8) . . . . ?
C2 C00P C00R C00D -3.1(9) . . . . ?
C008 N1 Si1A C0AA -27.0(11) . . . . ?
C008 N1 Si1A C1A -152.3(7) . . . . ?
C008 N1 Si1A C6AA 87.1(8) . . . . ?
C008 N1 Si1A Li1 -150.2(8) . . . . ?
C008 C00H C00Q C01C -128.80(15) . . . . ?
C008 C00H C00Q C01G 108.78(17) . . . . ?
C008 C00H C012 C00Z -0.3(2) . . . . ?
C008 C00V C015 C00Z 0.1(2) . . . . ?
C008 C00V C019 C01I -121.15(17) . . . . ?
C008 C00V C019 C01J 115.04(17) . . . . ?
C009 C006 C00J C00S 0.2(2) . . . . ?
C009 C00F C00M C00S -0.2(2) . . . . ?
C00A C10 C00O C00L 176.88(12) . . . . ?
C00A C10 C00O C00W -2.08(19) . . . . ?
C00A C00E C00X C00W -0.8(2) . . . . ?
C00B C00A C10 N2 3.98(19) . . . . ?
C00B C00A C10 C00O -175.93(12) . . . . ?
C00B C00A C10 Li1 -49.1(7) . . . . ?
C00B C00A C00E C00X 177.44(13) . . . . ?
C10 C00A C00B C016 -138.71(14) . . . . ?
C10 C00A C00B C018 97.82(15) . . . . ?
C10 C00A C00E C00X -0.3(2) . . . . ?
C10 C00O C00W C00X 0.9(2) . . . . ?
C00E C00A C00B C016 43.57(18) . . . . ?
C00E C00A C00B C018 -79.91(16) . . . . ?
C00E C00A C10 N2 -178.28(12) . . . . ?
C00E C00A C10 C00O 1.81(19) . . . . ?
C00E C00A C10 Li1 128.6(7) . . . . ?
C00F C00M C00S C00J 0.5(2) . . . . ?
C00G Si1 N1 Cr1 124.85(16) . . . . ?
C00G Si1 N1 C008 -51.1(2) . . . . ?
C00G Si1 C1 C00T -54.2(3) . . . . ?
C00G Si1 C1 C01A 127.9(2) . . . . ?
C00G C00K C00U C013 1.2(10) . . . . ?
C00G C00Y C014 C013 -0.9(7) . . . . ?
C00H C008 C00V C015 -1.6(2) . . . . ?
C00H C008 C00V C019 -179.53(15) . . . . ?
C00I Si2 N2 Cr1 -87.62(8) . . . . ?
C00I Si2 N2 C10 82.18(11) . . . . ?
C00I Si2 N2 Li1 -63.7(10) . . . . ?
C00I Si2 N2 Li2 -136.3(7) . . . . ?
C00I Si2 C006 C009 -56.17(13) . . . . ?
C00I Si2 C006 C00J 120.92(13) . . . . ?
C00I Si2 C2 C00N 158.5(8) . . . . ?
C00I Si2 C2 C00P -20.9(11) . . . . ?
C00I Si2 C9 C8 176(5) . . . . ?
C00I Si2 C9 C7 -13(6) . . . . ?
C00J C006 C009 C00F 0.1(2) . . . . ?
C00K C00G C00Y C014 1.1(7) . . . . ?
C00K C00U C013 C014 -1.0(7) . . . . ?
C00L C00O C00W C00X -178.08(14) . . . . ?
C00N C2 C00P C00R 2.0(13) . . . . ?
C00O C00W C00X C00E 0.5(2) . . . . ?
C00P C2 C00N C010 -0.5(13) . . . . ?
C00Q C00H C012 C00Z 179.16(14) . . . . ?
C00R C00D C010 C00N -1.2(8) . . . . ?
C00T C1 C01A C01H 2.8(4) . . . . ?
C00T C01E C01F C01H 1.2(4) . . . . ?
C00U C013 C014 C00Y 0.8(6) . . . . ?
C00V C008 C00H C00Q -177.74(13) . . . . ?
C00V C008 C00H C012 1.7(2) . . . . ?
C00Y C00G C00K C00U -1.3(10) . . . . ?
C010 C00D C00R C00P 2.7(9) . . . . ?
C1 Si1 N1 Cr1 9.44(11) . . . . ?
C1 Si1 N1 C008 -166.56(14) . . . . ?
C1 Si1 C00G C00K -19.0(6) . . . . ?
C1 Si1 C00G C00Y 169.4(3) . . . . ?
C1 C00T C01E C01F 0.6(4) . . . . ?
C1 C01A C01H C01F -1.0(3) . . . . ?
C012 C00H C00Q C01C 51.80(19) . . . . ?
C012 C00H C00Q C01G -70.62(19) . . . . ?
C012 C00Z C015 C00V 1.3(3) . . . . ?
C015 C00V C019 C01I 60.9(2) . . . . ?
C015 C00V C019 C01J -62.9(2) . . . . ?
C015 C00Z C012 C00H -1.2(2) . . . . ?
C017 C00L C00O C10 126.64(15) . . . . ?
C017 C00L C00O C00W -54.41(18) . . . . ?
C019 C00V C015 C00Z 178.17(16) . . . . ?
C01B C00L C00O C10 -110.47(15) . . . . ?
C01B C00L C00O C00W 68.48(18) . . . . ?
C01D Si1 N1 Cr1 -105.60(11) . . . . ?
C01D Si1 N1 C008 78.40(18) . . . . ?
C01D Si1 C00G C00K 96.7(5) . . . . ?
C01D Si1 C00G C00Y -74.9(3) . . . . ?
C01D Si1 C1 C00T -168.9(2) . . . . ?
C01D Si1 C1 C01A 13.1(3) . . . . ?
C01E C00T C1 Si1 179.4(2) . . . . ?
C01E C00T C1 C01A -2.6(4) . . . . ?
C01E C01F C01H C01A -1.1(4) . . . . ?
Si1A N1 C008 C00H -89.4(6) . . . . ?
Si1A N1 C008 C00V 94.6(6) . . . . ?
Si1A N1 C008 Li2 -158.6(8) . . . . ?
Si1A C0AA C1AA C3AA -169(3) . . . . ?
Si1A C0AA C4AA C3 171(2) . . . . ?
Si1A C1A C5AA C9AA 176.5(18) . . . . ?
C0AA Si1A C1A C2AA -56(2) . . . . ?
C0AA Si1A C1A C5AA 125.5(16) . . . . ?
C0AA Si1A C1A Li1 -123.0(11) . . . . ?
C0AA C1AA C3AA C0 -13(6) . . . . ?
C0AA C4AA C3 C0 8(4) . . . . ?
C1AA C0AA C4AA C3 -16(4) . . . . ?
C1AA C3AA C0 C3 4(5) . . . . ?
C2AA C1A C5AA C9AA -3(3) . . . . ?
C2AA C7AA C8AA C9AA 0(3) . . . . ?
C3AA C0 C3 C4AA -1(4) . . . . ?
C4AA C0AA C1AA C3AA 17(5) . . . . ?
C1A Si1A C0AA C1AA -14(3) . . . . ?
C1A Si1A C0AA C4AA 158(2) . . . . ?
C1A C2AA C7AA C8AA 0(3) . . . . ?
C1A C5AA C9AA C8AA 2(4) . . . . ?
C6AA Si1A C0AA C1AA 95(3) . . . . ?
C6AA Si1A C0AA C4AA -92(2) . . . . ?
C6AA Si1A C1A C2AA -163.9(17) . . . . ?
C6AA Si1A C1A C5AA 17.1(17) . . . . ?
C6AA Si1A C1A Li1 128.7(8) . . . . ?
C7AA C2AA C1A Si1A -177.3(14) . . . . ?
C7AA C2AA C1A C5AA 2(3) . . . . ?
C7AA C2AA C1A Li1 -106(2) . . . . ?
C7AA C8AA C9AA C5AA 0(4) . . . . ?
Li1 N2 C10 C00A -118.7(7) . . . . ?
Li1 N2 C10 C00O 61.2(7) . . . . ?
Li1 N1 C008 C00H 125.3(6) . . . . ?
Li1 N1 C008 C00V -50.8(6) . . . . ?
Li1 N1 C008 Li2 56.0(8) . . . . ?
Li1 N1 Si1A C0AA 123.1(10) . . . . ?
Li1 N1 Si1A C1A -2.1(9) . . . . ?
Li1 N1 Si1A C6AA -122.8(8) . . . . ?
Li1 C10 C00O C00L 34.7(4) . . . . ?
Li1 C10 C00O C00W -144.3(4) . . . . ?
Li1 Si1A C0AA C1AA -81(3) . . . . ?
Li1 Si1A C0AA C4AA 92(2) . . . . ?
Li1 Si1A C1A C2AA 67.4(17) . . . . ?
Li1 Si1A C1A C5AA -111.5(17) . . . . ?
Li1 C2AA C1A Si1A -71.1(14) . . . . ?
Li1 C2AA C1A C5AA 107.9(17) . . . . ?
Li1 C2AA C7AA C8AA -84.4(15) . . . . ?
Li1 C1A C5AA C9AA 82(2) . . . . ?
Li2 Si2 N2 C10 -141.5(7) . . . . ?
Li2 Si2 N2 Li1 72.6(12) . . . . ?
Li2 Si2 C006 C009 112.5(5) . . . . ?
Li2 Si2 C006 C00J -70.4(5) . . . . ?
Li2 Si2 C9 C8 42(5) . . . . ?
Li2 Si2 C9 C7 -148(6) . . . . ?
Li2 N2 C10 C00A -46.9(7) . . . . ?
Li2 N2 C10 C00O 133.0(7) . . . . ?
Li2 N2 C10 Li1 71.8(9) . . . . ?
Li2 N1 C008 C00H 69.3(6) . . . . ?
Li2 N1 C008 C00V -106.8(6) . . . . ?
Li2 N1 Si1A C0AA 176.3(11) . . . . ?
Li2 N1 Si1A C1A 51.0(10) . . . . ?
Li2 N1 Si1A C6AA -69.7(9) . . . . ?
Li2 N1 Si1A Li1 53.1(8) . . . . ?
Li2 C008 C00H C00Q 53.9(5) . . . . ?
Li2 C008 C00H C012 -126.7(5) . . . . ?
Li2 C008 C00V C015 113.4(6) . . . . ?
Li2 C008 C00V C019 -64.5(6) . . . . ?
C8 C4 C5 C6 10(5) . . . . ?
C4 C8 C9 Si2 176(3) . . . . ?
C4 C8 C9 C7 6(7) . . . . ?
C4 C5 C6 C7 -11(5) . . . . ?
C5 C6 C7 C9 9(5) . . . . ?
C6 C7 C9 Si2 -177(3) . . . . ?
C6 C7 C9 C8 -6(7) . . . . ?
C9 Si2 N2 C10 -158.6(17) . . . . ?
C9 Si2 N2 Li1 56(2) . . . . ?
C9 Si2 N2 Li2 -17.1(19) . . . . ?
C9 Si2 C006 C009 -173.5(10) . . . . ?
C9 Si2 C006 C00J 3.5(10) . . . . ?
C9 C8 C4 C5 -7(5) . . . . ?

loop_
_smtbx_masks_void_nr
_smtbx_masks_void_average_x
_smtbx_masks_void_average_y
_smtbx_masks_void_average_z
_smtbx_masks_void_volume
_smtbx_masks_void_count_electrons
_smtbx_masks_void_content
1 0.000 0.000 0.000 186.2 42.1 ?
2 0.261 0.657 0.561 25.5 0.0 ?
3 0.739 0.343 0.439 25.5 0.0 ?
